data_1510976
loop_
_publ_author_name
'Salamakha, P.'
'Goncalves, A.P.'
'Sologub, O.L.'
'Almeida, M.'

_publ_section_title
;
 Ce2 Ir5 B2, a new structure type of ternary borides
;
_journal_name_full 'Journal of Alloys Compd.'
_journal_page_first 131
_journal_page_last 136
_journal_paper_doi 10.1016/S0925-8388(03)00318-9
_journal_volume 360
_journal_year 2003
_chemical_formula_sum 'B2 Ce2 Ir5'
_chemical_name_systematic 'Ce2 Ir5 B2'
_space_group_IT_number 166
_symmetry_space_group_name_Hall '-R 3 2"'
_symmetry_space_group_name_H-M 'R -3 m :H'
_cell_angle_alpha 90
_cell_angle_beta 90
_cell_angle_gamma 120
_cell_formula_units_Z 6
_cell_length_a 5.477
_cell_length_b 5.477
_cell_length_c 31.518
_cell_volume 818.794
_citation_journal_id_ASTM JALCEU
_cod_data_source_file boron_60.cif
_cod_data_source_block B2Ce2Ir5
_cod_original_cell_volume 818.7943
_cod_database_code 1510976

loop_
_symmetry_equiv_pos_as_xyz
x,y,z
-y,x-y,z
-x+y,-x,z
y,x,-z
-x,-x+y,-z
x-y,-y,-z
-x,-y,-z
y,-x+y,-z
x-y,x,-z
-y,-x,z
x,x-y,z
-x+y,y,z
x+2/3,y+1/3,z+1/3
-y+2/3,x-y+1/3,z+1/3
-x+y+2/3,-x+1/3,z+1/3
y+2/3,x+1/3,-z+1/3
-x+2/3,-x+y+1/3,-z+1/3
x-y+2/3,-y+1/3,-z+1/3
-x+2/3,-y+1/3,-z+1/3
y+2/3,-x+y+1/3,-z+1/3
x-y+2/3,x+1/3,-z+1/3
-y+2/3,-x+1/3,z+1/3
x+2/3,x-y+1/3,z+1/3
-x+y+2/3,y+1/3,z+1/3
x+1/3,y+2/3,z+2/3
-y+1/3,x-y+2/3,z+2/3
-x+y+1/3,-x+2/3,z+2/3
y+1/3,x+2/3,-z+2/3
-x+1/3,-x+y+2/3,-z+2/3
x-y+1/3,-y+2/3,-z+2/3
-x+1/3,-y+2/3,-z+2/3
y+1/3,-x+y+2/3,-z+2/3
x-y+1/3,x+2/3,-z+2/3
-y+1/3,-x+2/3,z+2/3
x+1/3,x-y+2/3,z+2/3
-x+y+1/3,y+2/3,z+2/3

loop_
_atom_site_label
_atom_site_type_symbol
_atom_site_fract_x
_atom_site_fract_y
_atom_site_fract_z
_atom_site_occupancy
_atom_site_U_iso_or_equiv
Ir1 Ir 0.49791 0.50209 0.09609 1 0.0
Ce2 Ce 0 0 0.15165 1 0.0
Ir3 Ir 0 0 0.5 1 0.0
B1 B 0 0 0.2826 1 0.0
Ce1 Ce 0 0 0.0507 1 0.0
Ir2 Ir 0.5 0 0 1 0.0
B2 B 0 0 0.3822 1 0.0
